data_4074481
loop_
_publ_author_name
'Baumgartner, Thomas'
'Fiege, Marcel'
'Pontzen, Florian'
'Arteaga-M\"uller, Rocio'

_publ_section_title
;
 Redox-Active, Multinuclear (Ferrocenylethynyl)phosphanes and Their
 Palladium and Platinum Complexes
;
_journal_issue 23
_journal_name_full Organometallics
_journal_page_first 5657
_journal_paper_doi 10.1021/om0606892
_journal_volume 25
_journal_year 2006
_chemical_formula_moiety 'C48 H38 Cl2 Fe2 P2 Pd'
_chemical_formula_sum 'C48 H38 Cl2 Fe2 P2 Pd'
_chemical_formula_weight 965.72
_chemical_name_common 10
_chemical_name_systematic
; 
 Bis(diphenyl(ferrocenylethynyl)phosphane)palladium dichloride
;
_space_group_IT_number 14
_symmetry_cell_setting monoclinic
_symmetry_space_group_name_Hall '-P 2yn'
_symmetry_space_group_name_H-M 'P 1 21/n 1'
_atom_sites_solution_hydrogens geom
_atom_sites_solution_primary direct
_atom_sites_solution_secondary difmap
_audit_creation_method SHELXL-97
_cell_angle_alpha 90.00
_cell_angle_beta 93.297(3)
_cell_angle_gamma 90.00
_cell_formula_units_Z 4
_cell_length_a 10.8183(8)
_cell_length_b 21.3720(15)
_cell_length_c 17.4369(13)
_cell_measurement_reflns_used 1869
_cell_measurement_temperature 120(2)
_cell_measurement_theta_max 18.05
_cell_measurement_theta_min 2.24
_cell_volume 4024.9(5)
_computing_cell_refinement 'Bruker SMART'
_computing_data_collection 'Bruker SMART'
_computing_data_reduction 'Bruker SAINT'
_computing_molecular_graphics 'Bruker SHELXTL'
_computing_publication_material 'Bruker SHELXTL'
_computing_structure_refinement 'SHELXL-97 (Sheldrick, 1997)'
_computing_structure_solution 'SHELXS-97 (Sheldrick, 1990)'
_diffrn_ambient_temperature 120(2)
_diffrn_measured_fraction_theta_full 0.997
_diffrn_measured_fraction_theta_max 0.997
_diffrn_measurement_device_type 'CCD area detector'
_diffrn_measurement_method 'phi and omega scans'
_diffrn_radiation_monochromator graphite
_diffrn_radiation_source 'fine-focus sealed tube'
_diffrn_radiation_type MoK\a
_diffrn_radiation_wavelength 0.71073
_diffrn_reflns_av_R_equivalents 0.1251
_diffrn_reflns_av_sigmaI/netI 0.0868
_diffrn_reflns_limit_h_max 13
_diffrn_reflns_limit_h_min -13
_diffrn_reflns_limit_k_max 26
_diffrn_reflns_limit_k_min -26
_diffrn_reflns_limit_l_max 21
_diffrn_reflns_limit_l_min -21
_diffrn_reflns_number 47441
_diffrn_reflns_theta_full 26.10
_diffrn_reflns_theta_max 26.10
_diffrn_reflns_theta_min 1.51
_exptl_absorpt_coefficient_mu 1.400
_exptl_absorpt_correction_T_max 0.9592
_exptl_absorpt_correction_T_min 0.7967
_exptl_absorpt_correction_type empirical
_exptl_absorpt_process_details 'SADABS (1996)'
_exptl_crystal_colour orange-red
_exptl_crystal_density_diffrn 1.594
_exptl_crystal_density_method 'not measured'
_exptl_crystal_description plate
_exptl_crystal_F_000 1952
_exptl_crystal_size_max 0.17
_exptl_crystal_size_mid 0.09
_exptl_crystal_size_min 0.03
_refine_diff_density_max 0.624
_refine_diff_density_min -0.869
_refine_diff_density_rms 0.131
_refine_ls_extinction_method none
_refine_ls_goodness_of_fit_ref 1.164
_refine_ls_hydrogen_treatment none
_refine_ls_matrix_type full
_refine_ls_number_parameters 496
_refine_ls_number_reflns 7984
_refine_ls_number_restraints 0
_refine_ls_restrained_S_all 1.164
_refine_ls_R_factor_all 0.0952
_refine_ls_R_factor_gt 0.0704
_refine_ls_shift/su_max 0.001
_refine_ls_shift/su_mean 0.000
_refine_ls_structure_factor_coef Fsqd
_refine_ls_weighting_details 'calc w=1/[\s^2^(Fo^2^)+(0.0274P)^2^+11.2652P] where P=(Fo^2^+2Fc^2^)/3'
_refine_ls_weighting_scheme calc
_refine_ls_wR_factor_gt 0.1216
_refine_ls_wR_factor_ref 0.1302
_reflns_number_gt 6367
_reflns_number_total 7984
_reflns_threshold_expression >2sigma(I)
_cod_data_source_file om0606892si20060731_040753.cif
_cod_data_source_block APdCl2
_cod_depositor_comments
;
The following automatic conversions were performed:

'_symmetry_cell_setting' value 'Monoclinic' changed to 'monoclinic'
according to /home/saulius/struct/CIF-dictionaries/cif_core.dic
dictionary named 'cif_core.dic' version 2.4.1 from 2010-06-29.

Automatic conversion script
Id: cif_fix_values 1715 2011-07-08 13:25:40Z adriana 
;
_cod_original_sg_symbol_H-M P2(1)/n
_cod_database_code 4074481

loop_
_symmetry_equiv_pos_as_xyz
'x, y, z'
'-x+1/2, y+1/2, -z+1/2'
'-x, -y, -z'
'x-1/2, -y-1/2, z-1/2'

loop_
_atom_site_label
_atom_site_type_symbol
_atom_site_fract_x
_atom_site_fract_y
_atom_site_fract_z
_atom_site_U_iso_or_equiv
_atom_site_adp_type
_atom_site_occupancy
_atom_site_symmetry_multiplicity
_atom_site_calc_flag
_atom_site_refinement_flags
Pd1 Pd 0.05213(4) 0.15316(2) 0.83268(3) 0.01172(12) Uani 1 1 d .
Fe1 Fe 0.28679(8) -0.09920(4) 0.61272(5) 0.0194(2) Uani 1 1 d .
Fe2 Fe -0.28002(8) -0.05904(4) 0.76450(5) 0.0181(2) Uani 1 1 d .
Cl1 Cl -0.12233(15) 0.21623(8) 0.84283(9) 0.0257(4) Uani 1 1 d .
Cl2 Cl 0.09338(14) 0.15859(7) 0.96566(8) 0.0195(3) Uani 1 1 d .
P1 P 0.22760(14) 0.09589(7) 0.83216(9) 0.0134(3) Uani 1 1 d .
P2 P 0.00655(14) 0.13941(7) 0.70691(9) 0.0142(3) Uani 1 1 d .
C1 C 0.2657(5) 0.0616(3) 0.7450(3) 0.0140(13) Uani 1 1 d .
C2 C 0.2809(5) 0.0315(3) 0.6884(4) 0.0174(14) Uani 1 1 d .
C3 C 0.2977(6) -0.0038(3) 0.6215(4) 0.0192(14) Uani 1 1 d .
C4 C 0.4097(6) -0.0294(3) 0.5965(4) 0.0190(14) Uani 1 1 d .
H4A H 0.4928 -0.0252 0.6242 0.023 Uiso 1 1 calc R
C5 C 0.3854(7) -0.0621(3) 0.5273(4) 0.0274(16) Uani 1 1 d .
H5A H 0.4479 -0.0847 0.4975 0.033 Uiso 1 1 calc R
C6 C 0.2575(7) -0.0581(3) 0.5078(4) 0.0303(17) Uani 1 1 d .
H6A H 0.2135 -0.0775 0.4618 0.036 Uiso 1 1 calc R
C7 C 0.2013(6) -0.0228(3) 0.5654(4) 0.0225(15) Uani 1 1 d .
H7A H 0.1113 -0.0126 0.5666 0.027 Uiso 1 1 calc R
C8 C 0.2097(7) -0.1863(3) 0.6023(5) 0.0357(19) Uani 1 1 d .
H8A H 0.1670 -0.2041 0.5548 0.043 Uiso 1 1 calc R
C9 C 0.1526(7) -0.1510(4) 0.6598(5) 0.038(2) Uani 1 1 d .
H9A H 0.0629 -0.1400 0.6601 0.046 Uiso 1 1 calc R
C10 C 0.3381(7) -0.1914(3) 0.6238(5) 0.0296(18) Uani 1 1 d .
H10A H 0.4018 -0.2134 0.5943 0.035 Uiso 1 1 calc R
C11 C 0.3589(7) -0.1601(3) 0.6936(4) 0.0314(17) Uani 1 1 d .
H11A H 0.4411 -0.1556 0.7223 0.038 Uiso 1 1 calc R
C12 C 0.2455(7) -0.1351(3) 0.7171(4) 0.0334(18) Uani 1 1 d .
H12A H 0.2335 -0.1107 0.7650 0.040 Uiso 1 1 calc R
C13 C -0.0191(6) 0.0601(3) 0.6893(4) 0.0176(14) Uani 1 1 d .
C14 C -0.0695(6) 0.0100(3) 0.6932(3) 0.0151(13) Uani 1 1 d .
C15 C -0.1361(5) -0.0470(3) 0.6955(4) 0.0155(13) Uani 1 1 d .
C16 C -0.1146(7) -0.0990(3) 0.7458(4) 0.0262(16) Uani 1 1 d .
H16A H -0.0435 -0.1036 0.7846 0.031 Uiso 1 1 calc R
C17 C -0.2105(7) -0.1439(3) 0.7303(5) 0.036(2) Uani 1 1 d .
H17A H -0.2194 -0.1851 0.7567 0.043 Uiso 1 1 calc R
C18 C -0.2917(7) -0.1189(3) 0.6721(4) 0.0302(18) Uani 1 1 d .
H18A H -0.3693 -0.1393 0.6505 0.036 Uiso 1 1 calc R
C19 C -0.2474(6) -0.0600(3) 0.6501(4) 0.0178(14) Uani 1 1 d .
H19A H -0.2872 -0.0320 0.6099 0.021 Uiso 1 1 calc R
C20 C -0.3852(6) -0.0770(3) 0.8559(4) 0.0247(16) Uani 1 1 d .
H20A H -0.4069 -0.1194 0.8755 0.030 Uiso 1 1 calc R
C21 C -0.2810(6) -0.0415(3) 0.8798(4) 0.0286(17) Uani 1 1 d .
H21A H -0.2153 -0.0543 0.9194 0.034 Uiso 1 1 calc R
C22 C -0.2846(7) 0.0149(3) 0.8391(4) 0.0281(17) Uani 1 1 d .
H22A H -0.2221 0.0493 0.8445 0.034 Uiso 1 1 calc R
C23 C -0.3924(6) 0.0152(3) 0.7897(4) 0.0270(16) Uani 1 1 d .
H23A H -0.4200 0.0496 0.7539 0.032 Uiso 1 1 calc R
C24 C -0.4544(6) -0.0422(3) 0.8000(4) 0.0229(15) Uani 1 1 d .
H24A H -0.5339 -0.0556 0.7727 0.027 Uiso 1 1 calc R
C31 C 0.1221(5) 0.1683(3) 0.6447(4) 0.0165(14) Uani 1 1 d .
C32 C 0.1963(6) 0.2185(3) 0.6686(4) 0.0212(15) Uani 1 1 d .
H32A H 0.1906 0.2353 0.7187 0.025 Uiso 1 1 calc R
C33 C 0.2786(6) 0.2442(3) 0.6193(4) 0.0260(16) Uani 1 1 d .
H33A H 0.3274 0.2792 0.6355 0.031 Uiso 1 1 calc R
C34 C 0.2905(6) 0.2197(3) 0.5474(4) 0.0273(17) Uani 1 1 d .
H34A H 0.3488 0.2369 0.5145 0.033 Uiso 1 1 calc R
C35 C 0.2169(7) 0.1696(3) 0.5232(4) 0.0306(18) Uani 1 1 d .
H35A H 0.2247 0.1526 0.4733 0.037 Uiso 1 1 calc R
C36 C 0.1321(6) 0.1441(3) 0.5709(3) 0.0224(15) Uani 1 1 d .
H36A H 0.0809 0.1103 0.5535 0.027 Uiso 1 1 calc R
C41 C -0.1378(6) 0.1728(3) 0.6668(3) 0.0169(14) Uani 1 1 d .
C42 C -0.2492(6) 0.1410(3) 0.6715(4) 0.0197(14) Uani 1 1 d .
H42A H -0.2504 0.1018 0.6971 0.024 Uiso 1 1 calc R
C43 C -0.3590(6) 0.1658(3) 0.6390(3) 0.0218(15) Uani 1 1 d .
H43A H -0.4350 0.1439 0.6421 0.026 Uiso 1 1 calc R
C44 C -0.3553(6) 0.2224(3) 0.6026(4) 0.0263(16) Uani 1 1 d .
H44A H -0.4297 0.2394 0.5796 0.032 Uiso 1 1 calc R
C45 C -0.2461(6) 0.2555(4) 0.5986(4) 0.0316(18) Uani 1 1 d .
H45A H -0.2460 0.2949 0.5733 0.038 Uiso 1 1 calc R
C46 C -0.1373(6) 0.2312(3) 0.6312(4) 0.0243(15) Uani 1 1 d .
H46A H -0.0623 0.2541 0.6294 0.029 Uiso 1 1 calc R
C51 C 0.2244(6) 0.0276(3) 0.8934(3) 0.0155(13) Uani 1 1 d .
C52 C 0.3337(6) -0.0010(3) 0.9227(4) 0.0196(14) Uani 1 1 d .
H52A H 0.4118 0.0173 0.9145 0.024 Uiso 1 1 calc R
C53 C 0.3271(7) -0.0561(3) 0.9636(4) 0.0278(17) Uani 1 1 d .
H53A H 0.4013 -0.0751 0.9839 0.033 Uiso 1 1 calc R
C54 C 0.2153(7) -0.0839(3) 0.9757(4) 0.0295(17) Uani 1 1 d .
H54A H 0.2122 -0.1220 1.0036 0.035 Uiso 1 1 calc R
C55 C 0.1062(7) -0.0554(3) 0.9464(4) 0.0311(17) Uani 1 1 d .
H55A H 0.0286 -0.0743 0.9544 0.037 Uiso 1 1 calc R
C56 C 0.1103(6) 0.0001(3) 0.9057(4) 0.0253(16) Uani 1 1 d .
H56A H 0.0358 0.0194 0.8864 0.030 Uiso 1 1 calc R
C61 C 0.3650(5) 0.1407(3) 0.8598(4) 0.0148(13) Uani 1 1 d .
C62 C 0.4002(6) 0.1519(3) 0.9367(4) 0.0212(14) Uani 1 1 d .
H62A H 0.3532 0.1352 0.9763 0.025 Uiso 1 1 calc R
C63 C 0.5029(6) 0.1874(3) 0.9546(4) 0.0223(15) Uani 1 1 d .
H63A H 0.5266 0.1947 1.0071 0.027 Uiso 1 1 calc R
C64 C 0.5730(6) 0.2128(3) 0.8993(4) 0.0268(16) Uani 1 1 d .
H64A H 0.6448 0.2367 0.9132 0.032 Uiso 1 1 calc R
C65 C 0.5366(6) 0.2026(3) 0.8223(4) 0.0248(16) Uani 1 1 d .
H65A H 0.5825 0.2208 0.7833 0.030 Uiso 1 1 calc R
C66 C 0.4355(6) 0.1667(3) 0.8028(4) 0.0186(14) Uani 1 1 d .
H66A H 0.4128 0.1592 0.7502 0.022 Uiso 1 1 calc R

loop_
_atom_site_aniso_label
_atom_site_aniso_U_11
_atom_site_aniso_U_22
_atom_site_aniso_U_33
_atom_site_aniso_U_23
_atom_site_aniso_U_13
_atom_site_aniso_U_12
Pd1 0.0105(2) 0.0126(2) 0.0120(2) -0.0003(2) 0.00046(17) -0.00046(19)
Fe1 0.0200(5) 0.0154(5) 0.0234(5) -0.0053(4) 0.0055(4) -0.0006(4)
Fe2 0.0191(5) 0.0165(5) 0.0193(5) -0.0026(4) 0.0054(4) 0.0000(4)
Cl1 0.0185(8) 0.0354(10) 0.0229(9) -0.0083(7) -0.0006(7) 0.0108(7)
Cl2 0.0230(8) 0.0212(8) 0.0142(8) 0.0001(7) 0.0002(6) -0.0019(7)
P1 0.0124(8) 0.0141(8) 0.0134(8) -0.0003(6) -0.0005(6) -0.0014(6)
P2 0.0148(8) 0.0118(8) 0.0159(8) 0.0008(6) 0.0006(6) 0.0002(6)
C1 0.011(3) 0.012(3) 0.019(3) 0.001(3) -0.003(2) 0.001(2)
C2 0.011(3) 0.017(3) 0.025(4) 0.003(3) 0.002(3) -0.001(3)
C3 0.023(4) 0.015(3) 0.020(3) -0.001(3) 0.006(3) 0.000(3)
C4 0.021(3) 0.016(3) 0.021(3) 0.003(3) 0.007(3) 0.001(3)
C5 0.038(4) 0.017(3) 0.028(4) -0.001(3) 0.010(3) -0.002(3)
C6 0.042(5) 0.033(4) 0.016(4) -0.013(3) -0.001(3) 0.001(4)
C7 0.030(4) 0.019(3) 0.018(4) -0.002(3) 0.000(3) 0.001(3)
C8 0.044(5) 0.014(4) 0.051(5) -0.012(3) 0.011(4) -0.012(3)
C9 0.029(4) 0.031(4) 0.058(5) 0.000(4) 0.023(4) -0.009(4)
C10 0.026(4) 0.008(3) 0.057(5) -0.001(3) 0.016(4) -0.007(3)
C11 0.031(4) 0.024(4) 0.040(5) 0.010(3) 0.010(3) 0.002(3)
C12 0.049(5) 0.015(4) 0.038(4) 0.002(3) 0.013(4) -0.004(3)
C13 0.013(3) 0.020(3) 0.019(3) -0.001(3) -0.004(3) 0.000(3)
C14 0.017(3) 0.012(3) 0.016(3) -0.006(3) 0.003(3) 0.004(3)
C15 0.007(3) 0.020(3) 0.020(3) -0.001(3) 0.006(2) -0.002(3)
C16 0.033(4) 0.020(4) 0.027(4) 0.000(3) 0.013(3) 0.005(3)
C17 0.046(5) 0.016(4) 0.051(5) -0.010(4) 0.032(4) 0.002(3)
C18 0.034(4) 0.031(4) 0.027(4) -0.013(3) 0.015(3) -0.012(3)
C19 0.015(3) 0.023(3) 0.016(3) -0.004(3) 0.007(3) -0.005(3)
C20 0.031(4) 0.025(4) 0.020(4) 0.001(3) 0.018(3) 0.007(3)
C21 0.025(4) 0.041(4) 0.020(4) -0.002(3) 0.001(3) 0.007(3)
C22 0.032(4) 0.023(4) 0.030(4) -0.013(3) 0.008(3) -0.004(3)
C23 0.031(4) 0.027(4) 0.024(4) -0.004(3) 0.009(3) 0.007(3)
C24 0.019(3) 0.027(4) 0.023(4) 0.001(3) 0.004(3) 0.006(3)
C31 0.012(3) 0.018(3) 0.019(3) 0.005(3) 0.000(3) 0.001(3)
C32 0.017(3) 0.030(4) 0.016(3) -0.001(3) -0.002(3) -0.002(3)
C33 0.017(3) 0.030(4) 0.031(4) 0.007(3) 0.003(3) -0.010(3)
C34 0.015(3) 0.038(4) 0.029(4) 0.015(3) 0.000(3) 0.002(3)
C35 0.035(4) 0.041(5) 0.017(4) 0.005(3) 0.008(3) 0.018(4)
C36 0.034(4) 0.020(3) 0.013(3) -0.001(3) -0.003(3) 0.006(3)
C41 0.015(3) 0.022(3) 0.014(3) -0.004(3) -0.002(3) 0.004(3)
C42 0.020(3) 0.019(3) 0.020(3) -0.003(3) 0.001(3) 0.002(3)
C43 0.014(3) 0.036(4) 0.015(3) -0.006(3) 0.001(3) 0.005(3)
C44 0.016(3) 0.038(4) 0.024(4) 0.000(3) -0.003(3) 0.011(3)
C45 0.024(4) 0.035(4) 0.035(4) 0.012(4) -0.004(3) 0.001(3)
C46 0.021(4) 0.026(4) 0.025(4) 0.001(3) -0.008(3) -0.004(3)
C51 0.022(3) 0.013(3) 0.012(3) 0.000(2) 0.001(3) 0.003(3)
C52 0.015(3) 0.024(4) 0.021(4) -0.002(3) 0.002(3) 0.005(3)
C53 0.044(5) 0.022(4) 0.017(4) 0.002(3) 0.000(3) 0.009(3)
C54 0.050(5) 0.012(3) 0.027(4) 0.004(3) 0.005(4) 0.001(3)
C55 0.025(4) 0.030(4) 0.039(5) -0.002(3) 0.012(3) -0.008(3)
C56 0.022(4) 0.026(4) 0.027(4) 0.004(3) -0.003(3) 0.002(3)
C61 0.009(3) 0.009(3) 0.025(3) 0.000(3) -0.004(3) 0.001(2)
C62 0.014(3) 0.026(4) 0.024(4) -0.001(3) 0.000(3) 0.002(3)
C63 0.013(3) 0.032(4) 0.022(4) -0.011(3) 0.000(3) 0.003(3)
C64 0.012(3) 0.029(4) 0.039(4) -0.016(3) -0.005(3) 0.001(3)
C65 0.025(4) 0.027(4) 0.023(4) -0.003(3) 0.007(3) -0.005(3)
C66 0.016(3) 0.022(4) 0.018(3) -0.006(3) 0.004(3) -0.002(3)

loop_
_atom_type_symbol
_atom_type_description
_atom_type_scat_dispersion_real
_atom_type_scat_dispersion_imag
_atom_type_scat_source
C C 0.0033 0.0016 'International Tables Vol C Tables 4.2.6.8 and 6.1.1.4'
H H 0.0000 0.0000 'International Tables Vol C Tables 4.2.6.8 and 6.1.1.4'
P P 0.1023 0.0942 'International Tables Vol C Tables 4.2.6.8 and 6.1.1.4'
Cl Cl 0.1484 0.1585 'International Tables Vol C Tables 4.2.6.8 and 6.1.1.4'
Fe Fe 0.3463 0.8444 'International Tables Vol C Tables 4.2.6.8 and 6.1.1.4'
Pd Pd -0.9988 1.0072 'International Tables Vol C Tables 4.2.6.8 and 6.1.1.4'

loop_
_geom_angle_atom_site_label_1
_geom_angle_atom_site_label_2
_geom_angle_atom_site_label_3
_geom_angle
P2 Pd1 P1 93.59(6)
P2 Pd1 Cl1 90.95(6)
P1 Pd1 Cl1 175.15(6)
P2 Pd1 Cl2 174.97(6)
P1 Pd1 Cl2 85.32(6)
Cl1 Pd1 Cl2 90.30(6)
C7 Fe1 C4 68.8(3)
C7 Fe1 C9 106.4(3)
C4 Fe1 C9 160.8(3)
C7 Fe1 C6 40.9(3)
C4 Fe1 C6 68.1(3)
C9 Fe1 C6 121.3(3)
C7 Fe1 C11 160.4(3)
C4 Fe1 C11 109.8(3)
C9 Fe1 C11 68.1(3)
C6 Fe1 C11 158.3(3)
C7 Fe1 C5 68.6(3)
C4 Fe1 C5 40.4(3)
C9 Fe1 C5 157.0(3)
C6 Fe1 C5 40.4(3)
C11 Fe1 C5 123.8(3)
C7 Fe1 C8 121.5(3)
C4 Fe1 C8 157.6(3)
C9 Fe1 C8 40.9(3)
C6 Fe1 C8 105.7(3)
C11 Fe1 C8 67.6(3)
C5 Fe1 C8 121.1(3)
C7 Fe1 C12 123.1(3)
C4 Fe1 C12 125.3(3)
C9 Fe1 C12 40.6(3)
C6 Fe1 C12 158.2(3)
C11 Fe1 C12 40.6(3)
C5 Fe1 C12 160.7(3)
C8 Fe1 C12 68.2(3)
C7 Fe1 C3 41.6(2)
C4 Fe1 C3 40.8(2)
C9 Fe1 C3 123.4(3)
C6 Fe1 C3 69.1(3)
C11 Fe1 C3 124.4(3)
C5 Fe1 C3 68.7(3)
C8 Fe1 C3 159.3(3)
C12 Fe1 C3 108.7(3)
C7 Fe1 C10 157.7(3)
C4 Fe1 C10 122.9(3)
C9 Fe1 C10 68.6(3)
C6 Fe1 C10 121.7(3)
C11 Fe1 C10 39.9(3)
C5 Fe1 C10 106.9(3)
C8 Fe1 C10 40.6(3)
C12 Fe1 C10 68.2(3)
C3 Fe1 C10 159.2(3)
C16 Fe2 C15 41.1(2)
C16 Fe2 C19 68.6(3)
C15 Fe2 C19 41.0(2)
C16 Fe2 C21 106.9(3)
C15 Fe2 C21 127.2(3)
C19 Fe2 C21 166.2(3)
C16 Fe2 C20 125.6(3)
C15 Fe2 C20 163.9(3)
C19 Fe2 C20 153.1(3)
C21 Fe2 C20 40.1(3)
C16 Fe2 C22 118.8(3)
C15 Fe2 C22 108.9(3)
C19 Fe2 C22 129.7(3)
C21 Fe2 C22 40.0(3)
C20 Fe2 C22 67.4(3)
C16 Fe2 C24 163.5(3)
C15 Fe2 C24 154.6(3)
C19 Fe2 C24 120.6(3)
C21 Fe2 C24 67.3(3)
C20 Fe2 C24 40.2(3)
C22 Fe2 C24 67.5(3)
C16 Fe2 C18 68.1(3)
C15 Fe2 C18 68.3(3)
C19 Fe2 C18 40.1(3)
C21 Fe2 C18 151.7(3)
C20 Fe2 C18 118.8(3)
C22 Fe2 C18 167.1(3)
C24 Fe2 C18 109.2(3)
C16 Fe2 C23 153.6(3)
C15 Fe2 C23 120.6(3)
C19 Fe2 C23 110.7(3)
C21 Fe2 C23 67.2(3)
C20 Fe2 C23 67.5(3)
C22 Fe2 C23 40.1(3)
C24 Fe2 C23 40.2(3)
C18 Fe2 C23 129.5(3)
C16 Fe2 C17 40.8(3)
C15 Fe2 C17 68.7(3)
C19 Fe2 C17 67.8(3)
C21 Fe2 C17 117.9(3)
C20 Fe2 C17 106.7(3)
C22 Fe2 C17 152.1(3)
C24 Fe2 C17 126.7(3)
C18 Fe2 C17 40.0(3)
C23 Fe2 C17 165.2(3)
C1 P1 C61 102.7(3)
C1 P1 C51 100.8(3)
C61 P1 C51 108.2(3)
C1 P1 Pd1 117.9(2)
C61 P1 Pd1 112.94(19)
C51 P1 Pd1 113.0(2)
C13 P2 C31 109.6(3)
C13 P2 C41 100.9(3)
C31 P2 C41 104.1(3)
C13 P2 Pd1 108.9(2)
C31 P2 Pd1 114.9(2)
C41 P2 Pd1 117.4(2)
C2 C1 P1 170.7(6)
C1 C2 C3 179.5(7)
C2 C3 C4 127.8(6)
C2 C3 C7 126.0(6)
C4 C3 C7 106.2(6)
C2 C3 Fe1 125.8(5)
C4 C3 Fe1 68.9(4)
C7 C3 Fe1 68.5(4)
C5 C4 C3 109.6(6)
C5 C4 Fe1 70.3(4)
C3 C4 Fe1 70.3(4)
C5 C4 H4A 125.2
C3 C4 H4A 125.2
Fe1 C4 H4A 125.2
C4 C5 C6 108.0(6)
C4 C5 Fe1 69.3(4)
C6 C5 Fe1 69.6(4)
C4 C5 H5A 126.0
C6 C5 H5A 126.0
Fe1 C5 H5A 126.0
C5 C6 C7 108.5(6)
C5 C6 Fe1 69.9(4)
C7 C6 Fe1 69.2(4)
C5 C6 H6A 125.8
C7 C6 H6A 125.8
Fe1 C6 H6A 125.8
C6 C7 C3 107.8(6)
C6 C7 Fe1 69.9(4)
C3 C7 Fe1 69.9(4)
C6 C7 H7A 126.1
C3 C7 H7A 126.1
Fe1 C7 H7A 126.1
C10 C8 C9 108.1(7)
C10 C8 Fe1 70.1(4)
C9 C8 Fe1 69.3(4)
C10 C8 H8A 125.9
C9 C8 H8A 125.9
Fe1 C8 H8A 125.9
C12 C9 C8 107.8(7)
C12 C9 Fe1 70.1(4)
C8 C9 Fe1 69.9(4)
C12 C9 H9A 126.1
C8 C9 H9A 126.1
Fe1 C9 H9A 126.1
C11 C10 C8 107.4(6)
C11 C10 Fe1 69.6(4)
C8 C10 Fe1 69.3(4)
C11 C10 H10A 126.3
C8 C10 H10A 126.3
Fe1 C10 H10A 126.3
C10 C11 C12 109.5(7)
C10 C11 Fe1 70.5(4)
C12 C11 Fe1 69.9(4)
C10 C11 H11A 125.3
C12 C11 H11A 125.3
Fe1 C11 H11A 125.3
C9 C12 C11 107.2(7)
C9 C12 Fe1 69.2(4)
C11 C12 Fe1 69.5(4)
C9 C12 H12A 126.4
C11 C12 H12A 126.4
Fe1 C12 H12A 126.4
C14 C13 P2 157.3(6)
C13 C14 C15 176.1(7)
C14 C15 C16 128.5(6)
C14 C15 C19 124.5(6)
C16 C15 C19 106.9(6)
C14 C15 Fe2 122.2(4)
C16 C15 Fe2 69.0(4)
C19 C15 Fe2 69.8(3)
C15 C16 C17 108.5(7)
C15 C16 Fe2 69.9(4)
C17 C16 Fe2 71.0(4)
C15 C16 H16A 125.8
C17 C16 H16A 125.8
Fe2 C16 H16A 125.8
C18 C17 C16 107.3(6)
C18 C17 Fe2 69.6(4)
C16 C17 Fe2 68.1(4)
C18 C17 H17A 126.3
C16 C17 H17A 126.3
Fe2 C17 H17A 126.3
C19 C18 C17 109.1(6)
C19 C18 Fe2 69.6(4)
C17 C18 Fe2 70.4(4)
C19 C18 H18A 125.4
C17 C18 H18A 125.4
Fe2 C18 H18A 125.4
C18 C19 C15 108.2(6)
C18 C19 Fe2 70.3(4)
C15 C19 Fe2 69.2(3)
C18 C19 H19A 125.9
C15 C19 H19A 125.9
Fe2 C19 H19A 125.9
C21 C20 C24 107.8(6)
C21 C20 Fe2 69.9(4)
C24 C20 Fe2 70.0(4)
C21 C20 H20A 126.1
C24 C20 H20A 126.1
Fe2 C20 H20A 126.1
C22 C21 C20 108.5(6)
C22 C21 Fe2 70.1(4)
C20 C21 Fe2 70.0(4)
C22 C21 H21A 125.8
C20 C21 H21A 125.8
Fe2 C21 H21A 125.8
C21 C22 C23 108.2(6)
C21 C22 Fe2 69.9(4)
C23 C22 Fe2 70.4(4)
C21 C22 H22A 125.9
C23 C22 H22A 125.9
Fe2 C22 H22A 125.9
C22 C23 C24 107.5(6)
C22 C23 Fe2 69.5(4)
C24 C23 Fe2 69.5(4)
C22 C23 H23A 126.2
C24 C23 H23A 126.2
Fe2 C23 H23A 126.2
C20 C24 C23 108.0(6)
C20 C24 Fe2 69.8(4)
C23 C24 Fe2 70.3(4)
C20 C24 H24A 126.0
C23 C24 H24A 126.0
Fe2 C24 H24A 126.0
C32 C31 C36 119.2(6)
C32 C31 P2 119.4(5)
C36 C31 P2 121.2(5)
C33 C32 C31 120.0(6)
C33 C32 H32A 120.0
C31 C32 H32A 120.0
C34 C33 C32 120.9(6)
C34 C33 H33A 119.5
C32 C33 H33A 119.5
C33 C34 C35 119.4(6)
C33 C34 H34A 120.3
C35 C34 H34A 120.3
C34 C35 C36 120.6(7)
C34 C35 H35A 119.7
C36 C35 H35A 119.7
C35 C36 C31 119.8(6)
C35 C36 H36A 120.1
C31 C36 H36A 120.1
C42 C41 C46 119.4(6)
C42 C41 P2 120.9(5)
C46 C41 P2 119.8(5)
C41 C42 C43 120.8(6)
C41 C42 H42A 119.6
C43 C42 H42A 119.6
C44 C43 C42 118.7(6)
C44 C43 H43A 120.7
C42 C43 H43A 120.7
C43 C44 C45 121.6(6)
C43 C44 H44A 119.2
C45 C44 H44A 119.2
C46 C45 C44 119.9(7)
C46 C45 H45A 120.1
C44 C45 H45A 120.1
C45 C46 C41 119.7(6)
C45 C46 H46A 120.1
C41 C46 H46A 120.1
C56 C51 C52 119.7(6)
C56 C51 P1 118.5(5)
C52 C51 P1 121.5(5)
C53 C52 C51 119.5(6)
C53 C52 H52A 120.2
C51 C52 H52A 120.2
C54 C53 C52 121.4(7)
C54 C53 H53A 119.3
C52 C53 H53A 119.3
C53 C54 C55 119.1(6)
C53 C54 H54A 120.5
C55 C54 H54A 120.5
C56 C55 C54 120.7(6)
C56 C55 H55A 119.7
C54 C55 H55A 119.7
C55 C56 C51 119.6(6)
C55 C56 H56A 120.2
C51 C56 H56A 120.2
C62 C61 C66 118.9(5)
C62 C61 P1 121.5(5)
C66 C61 P1 119.6(5)
C63 C62 C61 119.3(6)
C63 C62 H62A 120.4
C61 C62 H62A 120.4
C62 C63 C64 122.3(6)
C62 C63 H63A 118.9
C64 C63 H63A 118.9
C63 C64 C65 118.5(6)
C63 C64 H64A 120.7
C65 C64 H64A 120.7
C66 C65 C64 120.4(6)
C66 C65 H65A 119.8
C64 C65 H65A 119.8
C65 C66 C61 120.5(6)
C65 C66 H66A 119.7
C61 C66 H66A 119.7

loop_
_geom_bond_atom_site_label_1
_geom_bond_atom_site_label_2
_geom_bond_distance
Pd1 P2 2.2394(17)
Pd1 P1 2.2591(16)
Pd1 Cl1 2.3343(16)
Pd1 Cl2 2.3388(15)
Fe1 C7 2.029(7)
Fe1 C4 2.029(6)
Fe1 C9 2.035(7)
Fe1 C6 2.038(7)
Fe1 C11 2.041(7)
Fe1 C5 2.042(7)
Fe1 C8 2.044(7)
Fe1 C12 2.047(7)
Fe1 C3 2.048(6)
Fe1 C10 2.054(7)
Fe2 C16 2.026(7)
Fe2 C15 2.038(6)
Fe2 C19 2.045(6)
Fe2 C21 2.046(7)
Fe2 C20 2.047(6)
Fe2 C22 2.049(7)
Fe2 C24 2.051(6)
Fe2 C18 2.055(7)
Fe2 C23 2.062(7)
Fe2 C17 2.065(7)
P1 C1 1.758(6)
P1 C61 1.810(6)
P1 C51 1.811(6)
P2 C13 1.742(6)
P2 C31 1.810(6)
P2 C41 1.820(6)
C1 C2 1.197(8)
C2 C3 1.409(9)
C3 C4 1.420(8)
C3 C7 1.447(9)
C4 C5 1.406(9)
C4 H4A 1.0000
C5 C6 1.409(10)
C5 H5A 1.0000
C6 C7 1.419(9)
C6 H6A 1.0000
C7 H7A 1.0000
C8 C10 1.422(10)
C8 C9 1.424(10)
C8 H8A 1.0000
C9 C12 1.417(11)
C9 H9A 1.0000
C10 C11 1.396(10)
C10 H10A 1.0000
C11 C12 1.420(10)
C11 H11A 1.0000
C12 H12A 1.0000
C13 C14 1.206(8)
C14 C15 1.416(8)
C15 C16 1.426(9)
C15 C19 1.430(8)
C16 C17 1.428(10)
C16 H16A 1.0000
C17 C18 1.409(11)
C17 H17A 1.0000
C18 C19 1.407(9)
C18 H18A 1.0000
C19 H19A 1.0000
C20 C21 1.402(10)
C20 C24 1.408(9)
C20 H20A 1.0000
C21 C22 1.399(10)
C21 H21A 1.0000
C22 C23 1.409(10)
C22 H22A 1.0000
C23 C24 1.415(9)
C23 H23A 1.0000
C24 H24A 1.0000
C31 C32 1.389(9)
C31 C36 1.397(8)
C32 C33 1.386(9)
C32 H32A 0.9500
C33 C34 1.371(10)
C33 H33A 0.9500
C34 C35 1.385(10)
C34 H34A 0.9500
C35 C36 1.386(9)
C35 H35A 0.9500
C36 H36A 0.9500
C41 C42 1.390(8)
C41 C46 1.393(9)
C42 C43 1.391(8)
C42 H42A 0.9500
C43 C44 1.367(9)
C43 H43A 0.9500
C44 C45 1.382(9)
C44 H44A 0.9500
C45 C46 1.380(9)
C45 H45A 0.9500
C46 H46A 0.9500
C51 C56 1.395(9)
C51 C52 1.401(8)
C52 C53 1.379(9)
C52 H52A 0.9500
C53 C54 1.375(10)
C53 H53A 0.9500
C54 C55 1.398(10)
C54 H54A 0.9500
C55 C56 1.384(9)
C55 H55A 0.9500
C56 H56A 0.9500
C61 C62 1.395(8)
C61 C66 1.402(8)
C62 C63 1.365(9)
C62 H62A 0.9500
C63 C64 1.372(9)
C63 H63A 0.9500
C64 C65 1.394(9)
C64 H64A 0.9500
C65 C66 1.363(9)
C65 H65A 0.9500
C66 H66A 0.9500
